data_7241974
loop_
_publ_author_name
'Abe, Haruka'
'Kobayashi, Takahiro'
'Hoshino, Norihisa'
'Takeda, Takashi'
'Suzuki, Yasutaka'
'Kawamata, Jun'
'Akutagawa, Tomoyuki'

_publ_section_title
;
 Dynamic structural reconstruction of
 (guanidinium+)2(benzene-1,4-disulfonate2&#x2212;) host crystal by guest
 adsorption
;
_journal_issue 5
_journal_name_full CrystEngComm
_journal_page_first 1149
_journal_page_last 1157
_journal_paper_doi 10.1039/D0CE01616K
_journal_volume 23
_journal_year 2021
_chemical_formula_moiety 'C18 H30 N8 O8 S2'
_chemical_formula_sum 'C18 H30 N8 O8 S2'
_chemical_formula_weight 550.60
_space_group_crystal_system monoclinic
_space_group_IT_number 14
_space_group_name_Hall '-P 2ybc'
_space_group_name_H-M_alt 'P 1 21/c 1'
_atom_sites_solution_hydrogens geom
_atom_sites_solution_primary direct
_atom_sites_solution_secondary difmap
_audit_update_record
;
2020-04-16 deposited with the CCDC.	2020-12-21 downloaded from the CCDC.
;
_cell_angle_alpha 90.0000
_cell_angle_beta 103.3380(13)
_cell_angle_gamma 90.0000
_cell_formula_units_Z 2
_cell_length_a 10.3886(2)
_cell_length_b 7.34813(19)
_cell_length_c 17.1099(3)
_cell_measurement_reflns_used 5954
_cell_measurement_temperature 100
_cell_measurement_theta_max 68.22
_cell_measurement_theta_min 4.38
_cell_volume 1270.88(5)
_computing_cell_refinement 'RAPID AUTO'
_computing_data_collection 'RAPID AUTO (Rigaku, ????)'
_computing_data_reduction 'RAPID AUTO'
_computing_molecular_graphics 'CrystalStructure 4.3'
_computing_publication_material 'CrystalStructure 4.3 (Rigaku, 2018)'
_computing_structure_refinement 'SHELXL97 (Sheldrick, 2008)'
_computing_structure_solution 'Il Milione (Burla, et al., 2007)'
_diffrn_ambient_temperature 100
_diffrn_detector_area_resol_mean 10.000
_diffrn_measured_fraction_theta_full 1.000
_diffrn_measured_fraction_theta_max 1.000
_diffrn_measurement_device_type 'Rigaku R-AXIS RAPID'
_diffrn_measurement_method \w
_diffrn_radiation_type 'Cu K\a'
_diffrn_radiation_wavelength 1.54187
_diffrn_reflns_av_R_equivalents 0.0317
_diffrn_reflns_av_unetI/netI 0.0235
_diffrn_reflns_Laue_measured_fraction_full 0.000
_diffrn_reflns_Laue_measured_fraction_max 0.000
_diffrn_reflns_limit_h_max 12
_diffrn_reflns_limit_h_min -12
_diffrn_reflns_limit_k_max 8
_diffrn_reflns_limit_k_min -8
_diffrn_reflns_limit_l_max 20
_diffrn_reflns_limit_l_min -20
_diffrn_reflns_number 13862
_diffrn_reflns_point_group_measured_fraction_full 0.000
_diffrn_reflns_point_group_measured_fraction_max 0.000
_diffrn_reflns_theta_full 68.230
_diffrn_reflns_theta_max 68.230
_diffrn_reflns_theta_min 4.374
_diffrn_standards_number 0
_exptl_absorpt_coefficient_mu 2.424
_exptl_absorpt_correction_T_max 0.886
_exptl_absorpt_correction_T_min 0.802
_exptl_absorpt_correction_type multi-scan
_exptl_absorpt_process_details 'ABSCOR (Rigaku, 1995)'
_exptl_crystal_colour white
_exptl_crystal_density_diffrn 1.439
_exptl_crystal_density_method 'not measured'
_exptl_crystal_description platelet
_exptl_crystal_F_000 580.00
_exptl_crystal_size_max 0.200
_exptl_crystal_size_mid 0.100
_exptl_crystal_size_min 0.050
_refine_diff_density_max 0.50
_refine_diff_density_min -0.45
_refine_ls_extinction_method none
_refine_ls_goodness_of_fit_ref 1.114
_refine_ls_hydrogen_treatment mixed
_refine_ls_number_parameters 171
_refine_ls_number_reflns 2329
_refine_ls_number_restraints 0
_refine_ls_R_factor_all 0.0414
_refine_ls_R_factor_gt 0.0366
_refine_ls_shift/su_max 0.001
_refine_ls_structure_factor_coef Fsqd
_refine_ls_weighting_details 'w = 1/[\s^2^(Fo^2^)+(0.0507P)^2^+0.7763P] where P=(Fo^2^+2Fc^2^)/3'
_refine_ls_weighting_scheme calc
_refine_ls_wR_factor_gt 0.0996
_refine_ls_wR_factor_ref 0.1023
_reflns_number_gt 2097
_reflns_number_total 2329
_reflns_threshold_expression F^2^>2.0\s(F^2^)
_cod_data_source_file d0ce01616k2.cif
_cod_data_source_block jiso3-py
_cod_depositor_comments 'Adding full bibliography for 7241968--7241975.cif.'
_cod_database_code 7241974

loop_
_space_group_symop_id
_space_group_symop_operation_xyz
1 +X,+Y,+Z
2 -X,1/2+Y,1/2-Z
3 -X,-Y,-Z
4 +X,-1/2-Y,-1/2+Z

loop_
_atom_site_label
_atom_site_type_symbol
_atom_site_fract_x
_atom_site_fract_y
_atom_site_fract_z
_atom_site_U_iso_or_equiv
_atom_site_adp_type
_atom_site_occupancy
_atom_site_symmetry_multiplicity
_atom_site_calc_flag
_atom_site_refinement_flags
_atom_site_disorder_assembly
_atom_site_disorder_group
S1 S 0.30193(4) 0.92871(6) 0.50723(2) 0.01812(16) Uani 1 1 d . . .
O1 O 0.36675(12) 1.08536(16) 0.55265(7) 0.0211(3) Uani 1 1 d . . .
O2 O 0.33719(12) 0.75713(17) 0.54824(7) 0.0229(3) Uani 1 1 d . . .
O3 O 0.31584(12) 0.92879(16) 0.42424(7) 0.0217(3) Uani 1 1 d . . .
C2 C 0.13058(17) 0.9635(2) 0.50156(10) 0.0180(4) Uani 1 1 d . . .
C3 C 0.07784(18) 0.9064(2) 0.56501(11) 0.0204(4) Uani 1 1 d . . .
H3 H 0.1313 0.8426 0.6090 0.025 Uiso 1 1 calc R . .
C4 C 0.05373(18) 1.0567(2) 0.43649(11) 0.0201(4) Uani 1 1 d . . .
H4 H 0.0910 1.0949 0.3934 0.024 Uiso 1 1 calc R . .
O4 O 0.47835(15) 0.42079(18) 0.22080(9) 0.0257(3) Uani 1 1 d . . .
H10 H 0.565(3) 0.429(4) 0.2315(17) 0.055(8) Uiso 1 1 d . . .
H11 H 0.449(2) 0.429(3) 0.1723(17) 0.034(7) Uiso 1 1 d . . .
N1 N 0.34463(16) 0.4224(2) 0.46187(9) 0.0229(4) Uani 1 1 d . . .
H1A H 0.3277 0.3184 0.4830 0.028 Uiso 1 1 calc R . .
H1B H 0.3449 0.5243 0.4889 0.028 Uiso 1 1 calc R . .
N2 N 0.39071(17) 0.5833(2) 0.35615(10) 0.0255(4) Uani 1 1 d . . .
H2A H 0.4044 0.5859 0.3073 0.031 Uiso 1 1 calc R . .
H2B H 0.3910 0.6853 0.3832 0.031 Uiso 1 1 calc R . .
N3 N 0.36949(15) 0.2726(2) 0.34784(9) 0.0231(3) Uani 1 1 d . . .
H3A H 0.3832 0.2761 0.2990 0.028 Uiso 1 1 calc R . .
H3B H 0.3556 0.1677 0.3693 0.028 Uiso 1 1 calc R . .
C1 C 0.36970(18) 0.4256(2) 0.38911(11) 0.0207(4) Uani 1 1 d . . .
N4 N 0.24466(15) 0.5427(2) 0.72108(9) 0.0240(4) Uani 1 1 d . . .
C5 C 0.13520(19) 0.5966(3) 0.74382(11) 0.0255(4) Uani 1 1 d . . .
H5 H 0.1453 0.6657 0.7918 0.031 Uiso 1 1 calc R . .
C6 C 0.0088(2) 0.5563(3) 0.70097(12) 0.0289(5) Uani 1 1 d . . .
H6 H -0.0660 0.5968 0.7192 0.035 Uiso 1 1 calc R . .
C7 C -0.0069(2) 0.4561(3) 0.63096(13) 0.0309(5) Uani 1 1 d . . .
H7 H -0.0928 0.4265 0.6003 0.037 Uiso 1 1 calc R . .
C8 C 0.1044(2) 0.3997(3) 0.60649(12) 0.0300(5) Uani 1 1 d . . .
H8 H 0.0968 0.3309 0.5586 0.036 Uiso 1 1 calc R . .
C9 C 0.2273(2) 0.4457(3) 0.65329(11) 0.0255(4) Uani 1 1 d . . .
H9 H 0.3036 0.4062 0.6364 0.031 Uiso 1 1 calc R . .

loop_
_atom_site_aniso_label
_atom_site_aniso_U_11
_atom_site_aniso_U_22
_atom_site_aniso_U_33
_atom_site_aniso_U_23
_atom_site_aniso_U_13
_atom_site_aniso_U_12
S1 0.0178(2) 0.0180(3) 0.0181(3) -0.00037(15) 0.00324(17) 0.00081(15)
O1 0.0200(6) 0.0216(7) 0.0208(6) -0.0014(5) 0.0026(5) -0.0020(5)
O2 0.0235(7) 0.0205(7) 0.0242(6) 0.0017(5) 0.0046(5) 0.0042(5)
O3 0.0211(7) 0.0240(7) 0.0202(7) -0.0009(5) 0.0050(5) 0.0008(5)
C2 0.0188(8) 0.0153(8) 0.0192(9) -0.0026(7) 0.0027(7) 0.0003(7)
C3 0.0211(9) 0.0201(9) 0.0184(9) -0.0002(7) 0.0013(7) 0.0004(7)
C4 0.0238(9) 0.0198(9) 0.0171(9) -0.0001(7) 0.0056(7) -0.0017(7)
O4 0.0256(8) 0.0314(8) 0.0192(7) -0.0006(6) 0.0031(6) -0.0005(6)
N1 0.0288(9) 0.0182(8) 0.0230(8) -0.0009(6) 0.0084(7) -0.0019(6)
N2 0.0351(9) 0.0205(9) 0.0231(8) -0.0011(6) 0.0111(7) 0.0008(6)
N3 0.0282(8) 0.0202(8) 0.0210(8) -0.0013(6) 0.0060(6) -0.0016(6)
C1 0.0165(9) 0.0220(9) 0.0223(9) 0.0007(7) 0.0020(7) 0.0002(7)
N4 0.0245(8) 0.0256(8) 0.0211(8) 0.0033(6) 0.0034(6) -0.0003(7)
C5 0.0309(10) 0.0251(10) 0.0204(9) 0.0016(7) 0.0060(8) 0.0012(8)
C6 0.0264(10) 0.0302(11) 0.0312(11) 0.0075(8) 0.0086(8) 0.0039(8)
C7 0.0265(10) 0.0269(10) 0.0348(11) 0.0046(9) -0.0020(9) -0.0036(8)
C8 0.0362(11) 0.0235(10) 0.0276(10) -0.0028(8) 0.0017(9) -0.0005(8)
C9 0.0293(10) 0.0235(10) 0.0237(9) 0.0022(7) 0.0062(8) 0.0037(8)

loop_
_atom_type_symbol
_atom_type_description
_atom_type_scat_dispersion_real
_atom_type_scat_dispersion_imag
_atom_type_scat_source
C C 0.0181 0.0091
;
International Tables for Crystallography
(Vol. C, Tables 4.2.6.8 and 6.1.1.4)
;
H H 0.0000 0.0000
;
International Tables for Crystallography
(Vol. C, Table 6.1.1.4)
;
O O 0.0492 0.0322
;
International Tables for Crystallography
(Vol. C, Tables 4.2.6.8 and 6.1.1.4)
;
N N 0.0311 0.0180
;
International Tables for Crystallography
(Vol. C, Tables 4.2.6.8 and 6.1.1.4)
;
S S 0.3331 0.5567
;
International Tables for Crystallography
(Vol. C, Tables 4.2.6.8 and 6.1.1.4)
;

loop_
_geom_angle_atom_site_label_1
_geom_angle_atom_site_label_2
_geom_angle_atom_site_label_3
_geom_angle
_geom_angle_site_symmetry_1
_geom_angle_site_symmetry_3
_geom_angle_publ_flag
O2 S1 O3 113.63(7) . . ?
O2 S1 O1 113.18(7) . . ?
O3 S1 O1 112.30(7) . . ?
O2 S1 C2 106.83(8) . . ?
O3 S1 C2 105.61(8) . . ?
O1 S1 C2 104.37(8) . . ?
C3 C2 C4 121.14(16) . . ?
C3 C2 S1 118.96(13) . . ?
C4 C2 S1 119.78(14) . . ?
C4 C3 C2 119.41(17) 3_576 . ?
C4 C3 H3 120.3 3_576 . ?
C2 C3 H3 120.3 . . ?
C3 C4 C2 119.46(17) 3_576 . ?
C3 C4 H4 120.3 3_576 . ?
C2 C4 H4 120.3 . . ?
H10 O4 H11 110(2) . . ?
C1 N1 H1A 120.0 . . ?
C1 N1 H1B 120.0 . . ?
H1A N1 H1B 120.0 . . ?
C1 N2 H2A 120.0 . . ?
C1 N2 H2B 120.0 . . ?
H2A N2 H2B 120.0 . . ?
C1 N3 H3A 120.0 . . ?
C1 N3 H3B 120.0 . . ?
H3A N3 H3B 120.0 . . ?
N3 C1 N2 119.55(17) . . ?
N3 C1 N1 120.44(16) . . ?
N2 C1 N1 119.96(16) . . ?
C9 N4 C5 117.03(17) . . ?
N4 C5 C6 123.24(18) . . ?
N4 C5 H5 118.4 . . ?
C6 C5 H5 118.4 . . ?
C5 C6 C7 118.82(19) . . ?
C5 C6 H6 120.6 . . ?
C7 C6 H6 120.6 . . ?
C8 C7 C6 118.82(19) . . ?
C8 C7 H7 120.6 . . ?
C6 C7 H7 120.6 . . ?
C7 C8 C9 118.47(19) . . ?
C7 C8 H8 120.8 . . ?
C9 C8 H8 120.8 . . ?
N4 C9 C8 123.62(19) . . ?
N4 C9 H9 118.2 . . ?
C8 C9 H9 118.2 . . ?

loop_
_geom_bond_atom_site_label_1
_geom_bond_atom_site_label_2
_geom_bond_distance
_geom_bond_site_symmetry_2
_geom_bond_publ_flag
S1 O2 1.4483(13) . ?
S1 O3 1.4602(13) . ?
S1 O1 1.4631(13) . ?
S1 C2 1.7787(17) . ?
C2 C3 1.389(2) . ?
C2 C4 1.392(2) . ?
C3 C4 1.388(3) 3_576 ?
C3 H3 0.9500 . ?
C4 C3 1.388(3) 3_576 ?
C4 H4 0.9500 . ?
O4 H10 0.88(3) . ?
O4 H11 0.82(3) . ?
N1 C1 1.329(2) . ?
N1 H1A 0.8800 . ?
N1 H1B 0.8800 . ?
N2 C1 1.329(2) . ?
N2 H2A 0.8800 . ?
N2 H2B 0.8800 . ?
N3 C1 1.327(2) . ?
N3 H3A 0.8800 . ?
N3 H3B 0.8800 . ?
N4 C9 1.338(2) . ?
N4 C5 1.344(2) . ?
C5 C6 1.380(3) . ?
C5 H5 0.9500 . ?
C6 C7 1.383(3) . ?
C6 H6 0.9500 . ?
C7 C8 1.382(3) . ?
C7 H7 0.9500 . ?
C8 C9 1.384(3) . ?
C8 H8 0.9500 . ?
C9 H9 0.9500 . ?

loop_
_geom_hbond_atom_site_label_D
_geom_hbond_atom_site_label_H
_geom_hbond_atom_site_label_A
_geom_hbond_site_symmetry_D
_geom_hbond_site_symmetry_H
_geom_hbond_site_symmetry_A
_geom_hbond_distance_DA
_geom_hbond_distance_DH
_geom_hbond_distance_HA
_geom_hbond_angle_DHA
_geom_hbond_publ_flag
O4 H10 N4 . . 3_666 2.832(2) 0.88(3) 1.96(3) 168(3) no
O4 H11 O1 . . 4_575 2.8433(18) 0.82(3) 2.03(3) 172(2) no
N1 H1A O1 . . 1_545 2.9041(19) 0.880 2.072 157.3 no
N1 H1B O2 . . . 2.880(2) 0.880 2.000 177.5 no
N2 H2A O4 . . . 2.931(2) 0.880 2.186 142.2 no
N2 H2B O3 . . . 2.970(2) 0.880 2.135 158.3 no
N3 H3A O4 . . . 2.885(2) 0.880 2.123 144.5 no
N3 H3B O3 . . 1_545 2.956(2) 0.880 2.077 176.4 no

loop_
_geom_torsion_atom_site_label_1
_geom_torsion_atom_site_label_2
_geom_torsion_atom_site_label_3
_geom_torsion_atom_site_label_4
_geom_torsion
_geom_torsion_site_symmetry_1
_geom_torsion_site_symmetry_2
_geom_torsion_site_symmetry_3
_geom_torsion_site_symmetry_4
_geom_torsion_publ_flag
O2 S1 C2 C3 35.64(16) . . . . ?
O3 S1 C2 C3 156.93(14) . . . . ?
O1 S1 C2 C3 -84.49(15) . . . . ?
O2 S1 C2 C4 -148.30(14) . . . . ?
O3 S1 C2 C4 -27.01(16) . . . . ?
O1 S1 C2 C4 91.57(15) . . . . ?
C4 C2 C3 C4 -0.1(3) . . . 3_576 ?
S1 C2 C3 C4 175.90(13) . . . 3_576 ?
C3 C2 C4 C3 0.1(3) . . . 3_576 ?
S1 C2 C4 C3 -175.87(13) . . . 3_576 ?
C9 N4 C5 C6 0.1(3) . . . . ?
N4 C5 C6 C7 -0.2(3) . . . . ?
C5 C6 C7 C8 0.1(3) . . . . ?
C6 C7 C8 C9 0.1(3) . . . . ?
C5 N4 C9 C8 0.2(3) . . . . ?
C7 C8 C9 N4 -0.2(3) . . . . ?
